data_7106271
loop_
_publ_author_name
'Weigang Lu'
'Daqiang Yuan'
'Andrey A. Yakovenko'
'Hong-Cai Zhou'

_publ_section_title
;
 Surface functionalization of metal&#x0096;organic polyhedron for
 homogeneous cyclopropanation catalysis
;
_journal_name_full Chem.Commun.
_journal_page_first 4968
_journal_paper_doi 10.1039/c1cc00030f
_journal_volume 47
_journal_year 2011
_chemical_formula_moiety 'C104 H72 Cu4 O24 S2'
_chemical_formula_sum 'C104 H72 Cu4 O24 S2'
_chemical_formula_weight 2023.90
_chemical_name_systematic
;
?
;
_space_group_IT_number 87
_symmetry_cell_setting tetragonal
_symmetry_space_group_name_Hall '-I 4'
_symmetry_space_group_name_H-M 'I 4/m'
_atom_sites_solution_hydrogens geom
_atom_sites_solution_primary direct
_atom_sites_solution_secondary difmap
_audit_creation_method SHELXL-97
_cell_angle_alpha 90.00
_cell_angle_beta 90.00
_cell_angle_gamma 90.00
_cell_formula_units_Z 4
_cell_length_a 25.160(3)
_cell_length_b 25.160(3)
_cell_length_c 25.726(3)
_cell_measurement_reflns_used 3463
_cell_measurement_temperature 110(2)
_cell_measurement_theta_max 20.227
_cell_measurement_theta_min 2.2645
_cell_volume 16285(3)
_computing_cell_refinement 'SAINT+ ver. (Bruker, 2001)'
_computing_data_collection 'APEX2 (Bruker, 2008)'
_computing_data_reduction 'SAINT+ ver. (Bruker, 2001)'
_computing_molecular_graphics 'SHELXTL (Sheldrick, 2008)'
_computing_publication_material 'SHELXTL (Sheldrick, 2008)'
_computing_structure_refinement 'SHELXTL (Sheldrick, 2008)'
_computing_structure_solution 'SHELXTL (Sheldrick, 2008)'
_diffrn_ambient_temperature 110(2)
_diffrn_measured_fraction_theta_full 0.975
_diffrn_measured_fraction_theta_max 0.975
_diffrn_measurement_device_type 'Bruker APEX II CCD area detector'
_diffrn_measurement_method 'phi and omega scans'
_diffrn_radiation_monochromator graphite
_diffrn_radiation_source 'fine-focus sealed tube'
_diffrn_radiation_type MoK\a
_diffrn_radiation_wavelength 0.71073
_diffrn_reflns_av_R_equivalents 0.1608
_diffrn_reflns_av_sigmaI/netI 0.1696
_diffrn_reflns_limit_h_max 29
_diffrn_reflns_limit_h_min -28
_diffrn_reflns_limit_k_max 29
_diffrn_reflns_limit_k_min -27
_diffrn_reflns_limit_l_max 29
_diffrn_reflns_limit_l_min -30
_diffrn_reflns_number 48691
_diffrn_reflns_theta_full 24.99
_diffrn_reflns_theta_max 24.99
_diffrn_reflns_theta_min 1.62
_exptl_absorpt_coefficient_mu 0.585
_exptl_absorpt_correction_T_max 0.9602
_exptl_absorpt_correction_T_min 0.8441
_exptl_absorpt_correction_type multi-scan
_exptl_absorpt_process_details sadabs
_exptl_crystal_colour blue
_exptl_crystal_density_diffrn 0.825
_exptl_crystal_density_method 'not measured'
_exptl_crystal_description neddle
_exptl_crystal_F_000 4144
_exptl_crystal_size_max 0.30
_exptl_crystal_size_mid 0.09
_exptl_crystal_size_min 0.07
_platon_squeeze_details
;
;
_refine_diff_density_max 0.510
_refine_diff_density_min -0.460
_refine_diff_density_rms 0.064
_refine_ls_extinction_method none
_refine_ls_goodness_of_fit_ref 0.795
_refine_ls_hydrogen_treatment constr
_refine_ls_matrix_type full
_refine_ls_number_parameters 317
_refine_ls_number_reflns 7171
_refine_ls_number_restraints 0
_refine_ls_restrained_S_all 0.795
_refine_ls_R_factor_all 0.1510
_refine_ls_R_factor_gt 0.0655
_refine_ls_shift/su_max 0.000
_refine_ls_shift/su_mean 0.000
_refine_ls_structure_factor_coef Fsqd
_refine_ls_weighting_details 'calc w=1/[\s^2^(Fo^2^)+(0.0818P)^2^+0.0000P] where P=(Fo^2^+2Fc^2^)/3'
_refine_ls_weighting_scheme calc
_refine_ls_wR_factor_gt 0.1484
_refine_ls_wR_factor_ref 0.1683
_reflns_number_gt 2789
_reflns_number_total 7171
_reflns_threshold_expression >2sigma(I)
_cod_data_source_file c1cc00030f.txt
_cod_data_source_block MOP1b
_cod_original_sg_symbol_H-M I4/m
_cod_database_code 7106271

loop_
_symmetry_equiv_pos_as_xyz
'x, y, z'
'-y, x, z'
'-x, -y, z'
'y, -x, z'
'x+1/2, y+1/2, z+1/2'
'-y+1/2, x+1/2, z+1/2'
'-x+1/2, -y+1/2, z+1/2'
'y+1/2, -x+1/2, z+1/2'
'-x, -y, -z'
'y, -x, -z'
'x, y, -z'
'-y, x, -z'
'-x+1/2, -y+1/2, -z+1/2'
'y+1/2, -x+1/2, -z+1/2'
'x+1/2, y+1/2, -z+1/2'
'-y+1/2, x+1/2, -z+1/2'

loop_
_atom_site_label
_atom_site_type_symbol
_atom_site_fract_x
_atom_site_fract_y
_atom_site_fract_z
_atom_site_U_iso_or_equiv
_atom_site_adp_type
_atom_site_occupancy
_atom_site_symmetry_multiplicity
_atom_site_calc_flag
_atom_site_refinement_flags
_atom_site_disorder_assembly
_atom_site_disorder_group
Cu1 Cu 0.22185(3) 0.09097(3) 0.5000 0.0501(3) Uani 1 2 d S . .
Cu2 Cu 0.32401(3) 0.06921(3) 0.5000 0.0489(3) Uani 1 2 d S . .
S1 S 0.10633(9) 0.12963(10) 0.47124(12) 0.0596(9) Uani 0.50 1 d P . .
O1 O 0.23683(12) 0.14458(11) 0.55316(14) 0.0481(9) Uani 1 1 d . . .
O2 O 0.32299(12) 0.12359(12) 0.55304(15) 0.0591(11) Uani 1 1 d . . .
O3 O 0.57023(12) 0.36070(13) 0.80871(16) 0.0705(12) Uani 1 1 d . . .
H3A H 0.5758 0.3800 0.8348 0.085 Uiso 1 1 d R . .
O4 O 0.69261(13) -0.01628(12) 0.55228(15) 0.0617(11) Uani 1 1 d . . .
O5 O 0.77802(13) -0.03585(12) 0.55380(15) 0.0572(10) Uani 1 1 d . . .
O6 O 0.40753(18) 0.0619(2) 0.5000 0.091(2) Uani 1 2 d S . .
H6A H 0.4189 0.0472 0.4724 0.12(3) Uiso 1 1 d R . .
O7 O 0.13867(18) 0.09662(19) 0.5000 0.087(2) Uani 1 2 d S . .
C1 C 0.2836(2) 0.15040(19) 0.5692(2) 0.0503(15) Uani 1 1 d . . .
C2 C 0.29327(18) 0.18965(18) 0.6093(2) 0.0474(14) Uani 1 1 d . . .
C3 C 0.25371(19) 0.22219(19) 0.6296(2) 0.0573(16) Uani 1 1 d . . .
H3 H 0.2181 0.2188 0.6178 0.069 Uiso 1 1 calc R . .
C4 C 0.2668(2) 0.2607(2) 0.6681(3) 0.076(2) Uani 1 1 d . . .
H4 H 0.2397 0.2836 0.6807 0.091 Uiso 1 1 calc R . .
C5 C 0.31619(19) 0.2656(2) 0.6873(2) 0.0630(17) Uani 1 1 d . . .
H5 H 0.3234 0.2906 0.7141 0.076 Uiso 1 1 calc R . .
C6 C 0.35739(19) 0.2334(2) 0.6673(2) 0.0573(16) Uani 1 1 d . . .
C7 C 0.34519(18) 0.19478(19) 0.6299(2) 0.0505(15) Uani 1 1 d . . .
H7 H 0.3724 0.1715 0.6182 0.061 Uiso 1 1 calc R . .
C8 C 0.4109(2) 0.2347(2) 0.6891(3) 0.0734(19) Uani 1 1 d . . .
C9 C 0.4564(2) 0.2337(2) 0.7019(3) 0.0695(19) Uani 1 1 d . . .
C10 C 0.50915(19) 0.2334(2) 0.7216(3) 0.0618(17) Uani 1 1 d . . .
C11 C 0.5254(2) 0.2700(2) 0.7576(3) 0.0684(19) Uani 1 1 d . . .
H11 H 0.5007 0.2956 0.7700 0.082 Uiso 1 1 calc R . .
C12 C 0.57653(19) 0.2706(2) 0.7761(2) 0.0606(17) Uani 1 1 d . . .
C13 C 0.61273(19) 0.2330(2) 0.7570(3) 0.0620(18) Uani 1 1 d . . .
H13 H 0.6479 0.2326 0.7704 0.074 Uiso 1 1 calc R . .
C14 C 0.59899(19) 0.1979(2) 0.7206(3) 0.073(2) Uani 1 1 d . . .
C15 C 0.5466(2) 0.1968(2) 0.7019(2) 0.0674(18) Uani 1 1 d . . .
H15 H 0.5365 0.1717 0.6762 0.081 Uiso 1 1 calc R . .
C16 C 0.59244(19) 0.3098(2) 0.8176(2) 0.0658(17) Uani 1 1 d . . .
H16A H 0.5805 0.2965 0.8519 0.079 Uiso 1 1 calc R . .
H16B H 0.6317 0.3128 0.8184 0.079 Uiso 1 1 calc R . .
C17 C 0.6379(2) 0.1621(2) 0.6983(3) 0.077(2) Uani 1 1 d . . .
C18 C 0.6711(2) 0.1335(2) 0.6828(3) 0.0630(17) Uani 1 1 d . . .
C19 C 0.71655(19) 0.10168(19) 0.6623(2) 0.0590(16) Uani 1 1 d . . .
C20 C 0.7684(2) 0.11217(19) 0.6799(3) 0.0666(18) Uani 1 1 d . . .
H20 H 0.7750 0.1400 0.7040 0.080 Uiso 1 1 calc R . .
C21 C 0.8085(2) 0.0821(2) 0.6621(3) 0.0695(19) Uani 1 1 d . . .
H21 H 0.8435 0.0888 0.6742 0.083 Uiso 1 1 calc R . .
C22 C 0.80052(19) 0.04233(19) 0.6271(3) 0.0652(19) Uani 1 1 d . . .
H22 H 0.8297 0.0218 0.6151 0.078 Uiso 1 1 calc R . .
C23 C 0.74913(19) 0.03189(18) 0.6091(2) 0.0520(15) Uani 1 1 d . . .
C24 C 0.70666(19) 0.06117(18) 0.6269(2) 0.0540(16) Uani 1 1 d . . .
H24 H 0.6716 0.0539 0.6152 0.065 Uiso 1 1 calc R . .
C25 C 0.7389(2) -0.01068(19) 0.5695(2) 0.0573(16) Uani 1 1 d . . .
C26 C 0.1146(3) 0.1961(3) 0.5000 0.092(3) Uani 1 2 d S . .
H26A H 0.1483 0.2112 0.4905 0.138 Uiso 0.50 1 d PR . .
H26B H 0.0865 0.2187 0.4877 0.138 Uiso 0.50 1 d PR . .
H26C H 0.1125 0.1931 0.5371 0.138 Uiso 0.50 1 d PR . .
C27 C 0.0388(3) 0.1196(3) 0.5000 0.116(5) Uani 1 2 d S . .
H27A H 0.0251 0.0855 0.4901 0.174 Uiso 0.50 1 d PR . .
H27B H 0.0415 0.1214 0.5372 0.174 Uiso 0.50 1 d PR . .
H27C H 0.0155 0.1470 0.4878 0.174 Uiso 0.50 1 d PR . .

loop_
_atom_site_aniso_label
_atom_site_aniso_U_11
_atom_site_aniso_U_22
_atom_site_aniso_U_33
_atom_site_aniso_U_23
_atom_site_aniso_U_13
_atom_site_aniso_U_12
Cu1 0.0256(5) 0.0289(5) 0.0958(8) 0.000 0.000 -0.0005(4)
Cu2 0.0240(5) 0.0331(5) 0.0896(8) 0.000 0.000 0.0003(4)
S1 0.0357(14) 0.0465(15) 0.097(2) -0.0168(15) -0.0211(15) 0.0025(11)
O1 0.0325(19) 0.0404(19) 0.072(3) -0.0062(18) 0.0005(19) -0.0069(15)
O2 0.0300(19) 0.042(2) 0.105(3) -0.018(2) -0.002(2) -0.0037(15)
O3 0.054(2) 0.053(2) 0.104(4) -0.018(2) -0.012(2) 0.0051(18)
O4 0.036(2) 0.047(2) 0.103(3) -0.010(2) -0.013(2) 0.0034(16)
O5 0.040(2) 0.041(2) 0.090(3) -0.008(2) -0.009(2) 0.0012(16)
O6 0.031(3) 0.075(4) 0.168(7) 0.000 0.000 0.015(3)
O7 0.027(3) 0.058(3) 0.177(7) 0.000 0.000 0.000(3)
C1 0.046(3) 0.034(3) 0.071(4) 0.008(3) -0.002(3) -0.010(3)
C2 0.036(3) 0.038(3) 0.068(4) -0.001(3) 0.005(3) -0.003(2)
C3 0.036(3) 0.045(3) 0.090(5) -0.003(3) -0.006(3) 0.001(2)
C4 0.067(4) 0.050(4) 0.111(6) -0.008(4) -0.032(4) 0.015(3)
C5 0.030(3) 0.069(4) 0.090(5) -0.026(3) -0.007(3) -0.003(3)
C6 0.033(3) 0.060(4) 0.078(5) -0.025(3) 0.000(3) -0.001(3)
C7 0.032(3) 0.052(3) 0.068(4) 0.000(3) -0.006(3) 0.004(2)
C8 0.049(4) 0.068(4) 0.103(6) -0.029(4) -0.001(4) -0.006(3)
C9 0.034(3) 0.063(4) 0.112(6) -0.023(4) -0.004(4) -0.004(3)
C10 0.041(3) 0.052(3) 0.093(5) -0.017(4) 0.000(3) 0.003(3)
C11 0.036(3) 0.054(3) 0.115(6) -0.021(4) -0.007(3) 0.006(3)
C12 0.040(3) 0.046(3) 0.096(5) -0.016(3) -0.006(3) -0.002(2)
C13 0.032(3) 0.042(3) 0.112(6) 0.000(4) 0.013(3) -0.001(2)
C14 0.027(3) 0.056(4) 0.136(7) -0.027(4) 0.005(4) -0.003(3)
C15 0.056(4) 0.054(3) 0.092(5) -0.035(3) -0.022(4) 0.010(3)
C16 0.041(3) 0.060(4) 0.096(5) -0.004(4) -0.009(3) 0.005(3)
C17 0.044(3) 0.037(3) 0.150(7) -0.015(4) 0.008(4) -0.010(3)
C18 0.060(4) 0.034(3) 0.095(5) -0.007(3) -0.004(4) 0.003(3)
C19 0.042(3) 0.041(3) 0.094(5) -0.002(3) 0.011(3) -0.002(2)
C20 0.055(4) 0.037(3) 0.108(6) -0.007(3) 0.005(4) -0.001(3)
C21 0.040(3) 0.039(3) 0.130(6) -0.010(4) -0.016(4) -0.001(3)
C22 0.042(3) 0.025(3) 0.129(6) -0.003(3) 0.000(4) 0.000(2)
C23 0.035(3) 0.032(3) 0.089(5) 0.011(3) 0.001(3) 0.001(2)
C24 0.044(3) 0.030(3) 0.089(5) -0.008(3) 0.007(3) 0.000(2)
C25 0.036(3) 0.037(3) 0.099(5) 0.001(3) 0.003(4) -0.006(2)
C26 0.042(5) 0.045(5) 0.189(11) 0.000 0.000 0.001(4)
C27 0.026(4) 0.063(6) 0.259(15) 0.000 0.000 0.006(4)

loop_
_atom_type_symbol
_atom_type_description
_atom_type_scat_dispersion_real
_atom_type_scat_dispersion_imag
_atom_type_scat_source
C C 0.0033 0.0016 'International Tables Vol C Tables 4.2.6.8 and 6.1.1.4'
H H 0.0000 0.0000 'International Tables Vol C Tables 4.2.6.8 and 6.1.1.4'
O O 0.0106 0.0060 'International Tables Vol C Tables 4.2.6.8 and 6.1.1.4'
S S 0.1246 0.1234 'International Tables Vol C Tables 4.2.6.8 and 6.1.1.4'
Cu Cu 0.3201 1.2651 'International Tables Vol C Tables 4.2.6.8 and 6.1.1.4'

loop_
_geom_angle_atom_site_label_1
_geom_angle_atom_site_label_2
_geom_angle_atom_site_label_3
_geom_angle
_geom_angle_site_symmetry_1
_geom_angle_site_symmetry_3
_geom_angle_publ_flag
O1 Cu1 O1 88.64(19) 11_556 . ?
O1 Cu1 O5 168.79(14) 11_556 3_655 ?
O1 Cu1 O5 89.65(14) . 3_655 ?
O1 Cu1 O5 89.65(14) 11_556 9_656 ?
O1 Cu1 O5 168.78(14) . 9_656 ?
O5 Cu1 O5 89.9(2) 3_655 9_656 ?
O1 Cu1 O7 98.36(13) 11_556 . ?
O1 Cu1 O7 98.37(13) . . ?
O5 Cu1 O7 92.85(13) 3_655 . ?
O5 Cu1 O7 92.85(13) 9_656 . ?
O1 Cu1 Cu2 87.43(9) 11_556 . ?
O1 Cu1 Cu2 87.43(9) . . ?
O5 Cu1 Cu2 81.42(10) 3_655 . ?
O5 Cu1 Cu2 81.42(10) 9_656 . ?
O7 Cu1 Cu2 171.86(14) . . ?
O2 Cu2 O2 89.8(2) 11_556 . ?
O2 Cu2 O4 166.78(14) 11_556 3_655 ?
O2 Cu2 O4 89.64(15) . 3_655 ?
O2 Cu2 O4 89.64(15) 11_556 9_656 ?
O2 Cu2 O4 166.78(14) . 9_656 ?
O4 Cu2 O4 87.9(2) 3_655 9_656 ?
O2 Cu2 O6 94.29(14) 11_556 . ?
O2 Cu2 O6 94.28(14) . . ?
O4 Cu2 O6 98.93(14) 3_655 . ?
O4 Cu2 O6 98.92(14) 9_656 . ?
O2 Cu2 Cu1 80.76(10) 11_556 . ?
O2 Cu2 Cu1 80.77(10) . . ?
O4 Cu2 Cu1 86.11(10) 3_655 . ?
O4 Cu2 Cu1 86.11(10) 9_656 . ?
O6 Cu2 Cu1 172.96(15) . . ?
O7 S1 S1 57.53(16) . 11_556 ?
O7 S1 C26 105.4(3) . . ?
S1 S1 C26 66.31(13) 11_556 . ?
O7 S1 C27 104.0(3) . . ?
S1 S1 C27 66.68(12) 11_556 . ?
C26 S1 C27 93.8(3) . . ?
C1 O1 Cu1 119.4(3) . . ?
C1 O2 Cu2 128.2(3) . . ?
C16 O3 H3A 109.2 . . ?
C25 O4 Cu2 121.5(3) . 9_656 ?
C25 O5 Cu1 126.5(3) . 9_656 ?
Cu2 O6 H6A 111.9 . . ?
S1 O7 S1 64.9(3) 11_556 . ?
S1 O7 Cu1 129.0(3) 11_556 . ?
S1 O7 Cu1 129.0(3) . . ?
O1 C1 O2 124.2(5) . . ?
O1 C1 C2 118.0(5) . . ?
O2 C1 C2 117.8(5) . . ?
C3 C2 C7 117.8(5) . . ?
C3 C2 C1 123.3(5) . . ?
C7 C2 C1 118.9(5) . . ?
C2 C3 C4 119.7(5) . . ?
C2 C3 H3 120.1 . . ?
C4 C3 H3 120.1 . . ?
C5 C4 C3 122.2(5) . . ?
C5 C4 H4 118.9 . . ?
C3 C4 H4 118.9 . . ?
C4 C5 C6 119.4(5) . . ?
C4 C5 H5 120.3 . . ?
C6 C5 H5 120.3 . . ?
C7 C6 C5 119.2(5) . . ?
C7 C6 C8 118.8(5) . . ?
C5 C6 C8 121.6(5) . . ?
C6 C7 C2 121.5(5) . . ?
C6 C7 H7 119.2 . . ?
C2 C7 H7 119.2 . . ?
C9 C8 C6 173.0(7) . . ?
C8 C9 C10 175.1(7) . . ?
C11 C10 C15 118.8(5) . . ?
C11 C10 C9 121.1(5) . . ?
C15 C10 C9 120.0(5) . . ?
C10 C11 C12 121.4(5) . . ?
C10 C11 H11 119.3 . . ?
C12 C11 H11 119.3 . . ?
C11 C12 C13 118.8(5) . . ?
C11 C12 C16 120.0(5) . . ?
C13 C12 C16 121.1(5) . . ?
C14 C13 C12 121.6(5) . . ?
C14 C13 H13 119.2 . . ?
C12 C13 H13 119.2 . . ?
C13 C14 C15 119.8(5) . . ?
C13 C14 C17 121.0(5) . . ?
C15 C14 C17 119.1(6) . . ?
C14 C15 C10 119.5(5) . . ?
C14 C15 H15 120.3 . . ?
C10 C15 H15 120.3 . . ?
O3 C16 C12 111.9(4) . . ?
O3 C16 H16A 109.2 . . ?
C12 C16 H16A 109.2 . . ?
O3 C16 H16B 109.2 . . ?
C12 C16 H16B 109.2 . . ?
H16A C16 H16B 107.9 . . ?
C18 C17 C14 176.2(8) . . ?
C17 C18 C19 174.6(6) . . ?
C24 C19 C20 121.0(5) . . ?
C24 C19 C18 119.2(5) . . ?
C20 C19 C18 119.8(5) . . ?
C21 C20 C19 118.8(5) . . ?
C21 C20 H20 120.6 . . ?
C19 C20 H20 120.6 . . ?
C20 C21 C22 122.0(5) . . ?
C20 C21 H21 119.0 . . ?
C22 C21 H21 119.0 . . ?
C21 C22 C23 119.6(5) . . ?
C21 C22 H22 120.2 . . ?
C23 C22 H22 120.2 . . ?
C24 C23 C22 120.5(5) . . ?
C24 C23 C25 118.3(5) . . ?
C22 C23 C25 121.2(5) . . ?
C23 C24 C19 118.1(5) . . ?
C23 C24 H24 120.9 . . ?
C19 C24 H24 120.9 . . ?
O5 C25 O4 124.4(5) . . ?
O5 C25 C23 116.8(5) . . ?
O4 C25 C23 118.6(5) . . ?
S1 C26 S1 47.4(3) 11_556 . ?
S1 C26 H26A 124.0 11_556 . ?
S1 C26 H26A 110.8 . . ?
S1 C26 H26B 125.9 11_556 . ?
S1 C26 H26B 108.8 . . ?
H26A C26 H26B 109.5 . . ?
S1 C26 H26C 61.5 11_556 . ?
S1 C26 H26C 108.8 . . ?
H26A C26 H26C 109.5 . . ?
H26B C26 H26C 109.5 . . ?
S1 C27 S1 46.6(2) . 11_556 ?
S1 C27 H27A 110.1 . . ?
S1 C27 H27A 123.7 11_556 . ?
S1 C27 H27B 109.0 . . ?
S1 C27 H27B 62.4 11_556 . ?
H27A C27 H27B 109.5 . . ?
S1 C27 H27C 109.3 . . ?
S1 C27 H27C 126.1 11_556 . ?
H27A C27 H27C 109.5 . . ?
H27B C27 H27C 109.5 . . ?

loop_
_geom_bond_atom_site_label_1
_geom_bond_atom_site_label_2
_geom_bond_distance
_geom_bond_site_symmetry_2
_geom_bond_publ_flag
Cu1 O1 1.957(3) 11_556 ?
Cu1 O1 1.957(3) . ?
Cu1 O5 1.959(3) 3_655 ?
Cu1 O5 1.959(3) 9_656 ?
Cu1 O7 2.098(5) . ?
Cu1 Cu2 2.6281(10) . ?
Cu2 O2 1.932(4) 11_556 ?
Cu2 O2 1.933(4) . ?
Cu2 O4 1.938(3) 3_655 ?
Cu2 O4 1.938(3) 9_656 ?
Cu2 O6 2.109(5) . ?
S1 O7 1.378(4) . ?
S1 S1 1.480(6) 11_556 ?
S1 C26 1.841(6) . ?
S1 C27 1.869(7) . ?
O1 C1 1.257(5) . ?
O2 C1 1.268(6) . ?
O3 C16 1.415(5) . ?
O3 H3A 0.8402 . ?
O4 C25 1.255(5) . ?
O4 Cu2 1.938(3) 9_656 ?
O5 C25 1.238(5) . ?
O5 Cu1 1.959(3) 9_656 ?
O6 H6A 0.8499 . ?
O7 S1 1.378(4) 11_556 ?
C1 C2 1.448(7) . ?
C2 C3 1.391(6) . ?
C2 C7 1.416(6) . ?
C3 C4 1.424(7) . ?
C3 H3 0.9500 . ?
C4 C5 1.343(7) . ?
C4 H4 0.9500 . ?
C5 C6 1.414(6) . ?
C5 H5 0.9500 . ?
C6 C7 1.401(6) . ?
C6 C8 1.460(7) . ?
C7 H7 0.9500 . ?
C8 C9 1.192(7) . ?
C9 C10 1.420(7) . ?
C10 C11 1.369(7) . ?
C10 C15 1.411(7) . ?
C11 C12 1.372(6) . ?
C11 H11 0.9500 . ?
C12 C13 1.400(7) . ?
C12 C16 1.509(7) . ?
C13 C14 1.333(7) . ?
C13 H13 0.9500 . ?
C14 C15 1.403(7) . ?
C14 C17 1.448(8) . ?
C15 H15 0.9500 . ?
C16 H16A 0.9900 . ?
C16 H16B 0.9900 . ?
C17 C18 1.173(7) . ?
C18 C19 1.493(7) . ?
C19 C24 1.391(7) . ?
C19 C20 1.407(7) . ?
C20 C21 1.341(7) . ?
C20 H20 0.9500 . ?
C21 C22 1.360(7) . ?
C21 H21 0.9500 . ?
C22 C23 1.399(6) . ?
C22 H22 0.9500 . ?
C23 C24 1.376(6) . ?
C23 C25 1.500(7) . ?
C24 H24 0.9500 . ?
C26 S1 1.841(6) 11_556 ?
C26 H26A 0.9602 . ?
C26 H26B 0.9598 . ?
C26 H26C 0.9599 . ?
C27 S1 1.869(7) 11_556 ?
C27 H27A 0.9599 . ?
C27 H27B 0.9601 . ?
C27 H27C 0.9597 . ?

loop_
_platon_squeeze_void_nr
_platon_squeeze_void_average_x
_platon_squeeze_void_average_y
_platon_squeeze_void_average_z
_platon_squeeze_void_volume
_platon_squeeze_void_count_electrons
_platon_squeeze_void_content
1 -0.050 -0.026 -0.011 8394 3073 ' '
